data_4516613
loop_
_publ_author_name
'Chen, Di-Ming'
'Tian, Jia-Yue'
'Chen, Min'
'Liu, Chun-Sen'
'Du, Miao'

_publ_section_title
;
 Moisture-Stable Zn(II) Metal-Organic Framework as a Multifunctional
 Platform for Highly Efficient CO2 Capture and Nitro Pollutant Vapor
 Detection.
;
_journal_issue 28
_journal_name_full 'ACS applied materials &amp; interfaces'
_journal_page_first 18043
_journal_page_last 18050
_journal_paper_doi 10.1021/acsami.6b04611
_journal_volume 8
_journal_year 2016
_chemical_formula_moiety 'C49 H30 N9 O8 Zn2, C2 H8 N'
_chemical_formula_sum 'C51 H38 N10 O8 Zn2'
_chemical_formula_weight 1049.65
_space_group_crystal_system triclinic
_space_group_IT_number 2
_space_group_name_Hall '-P 1'
_space_group_name_H-M_alt 'P -1'
_atom_sites_solution_hydrogens mixed
_audit_creation_date 2015-12-24
_audit_creation_method
;
Olex2 1.2
(compiled 2015.09.30 svn.r3233 for OlexSys, GUI svn.r5103)
;
_cell_angle_alpha 107.604(4)
_cell_angle_beta 109.573(4)
_cell_angle_gamma 109.808(4)
_cell_formula_units_Z 2
_cell_length_a 15.5285(7)
_cell_length_b 15.7542(7)
_cell_length_c 15.8691(7)
_cell_measurement_reflns_used 7719
_cell_measurement_temperature 293(2)
_cell_measurement_theta_max 27.2150
_cell_measurement_theta_min 3.4390
_cell_volume 3039.1(3)
_computing_cell_refinement
;
CrysAlisPro, Agilent Technologies,
Version 1.171.36.32 (release 02-08-2013 CrysAlis171 .NET)
(compiled Aug  2 2013,16:46:58)
;
_computing_data_collection
;
CrysAlisPro, Agilent Technologies,
Version 1.171.36.32 (release 02-08-2013 CrysAlis171 .NET)
(compiled Aug  2 2013,16:46:58)
;
_computing_data_reduction
;
CrysAlisPro, Agilent Technologies,
Version 1.171.36.32 (release 02-08-2013 CrysAlis171 .NET)
(compiled Aug  2 2013,16:46:58)
;
_computing_molecular_graphics 'Olex2 (Dolomanov et al., 2009)'
_computing_publication_material 'Olex2 (Dolomanov et al., 2009)'
_computing_structure_refinement 'ShelXL (Sheldrick, 2015)'
_computing_structure_solution 'SIR2004 (Burla et al., 2007)'
_diffrn_ambient_temperature 293(2)
_diffrn_detector_area_resol_mean 16.2542
_diffrn_measured_fraction_theta_full 0.997
_diffrn_measured_fraction_theta_max 0.997
_diffrn_measurement_details
;
#__ type_ start__ end____ width___ exp.time_
  1 omega  -48.00   62.00   1.0000   30.0000
omega____ theta____ kappa____ phi______ frames
    -       18.4204  -19.0000  -90.0000 110

#__ type_ start__ end____ width___ exp.time_
  2 omega   13.00   50.00   1.0000   30.0000
omega____ theta____ kappa____ phi______ frames
    -       18.4204   37.0000  -60.0000 37

#__ type_ start__ end____ width___ exp.time_
  3 omega   39.00   94.00   1.0000   30.0000
omega____ theta____ kappa____ phi______ frames
    -       18.4204  178.0000 -150.0000 55

#__ type_ start__ end____ width___ exp.time_
  4 omega   48.00   89.00   1.0000   30.0000
omega____ theta____ kappa____ phi______ frames
    -       18.4204  178.0000 -120.0000 41

#__ type_ start__ end____ width___ exp.time_
  5 omega   38.00   63.00   1.0000   30.0000
omega____ theta____ kappa____ phi______ frames
    -       18.4204  178.0000   90.0000 25

#__ type_ start__ end____ width___ exp.time_
  6 omega   44.00   87.00   1.0000   30.0000
omega____ theta____ kappa____ phi______ frames
    -       18.4204  178.0000 -180.0000 43

#__ type_ start__ end____ width___ exp.time_
  7 omega  -53.00   43.00   1.0000   30.0000
omega____ theta____ kappa____ phi______ frames
    -       18.4204  -37.0000 -150.0000 96

#__ type_ start__ end____ width___ exp.time_
  8 omega  -47.00  -21.00   1.0000   30.0000
omega____ theta____ kappa____ phi______ frames
    -      -18.4985  -37.0000  -60.0000 26

#__ type_ start__ end____ width___ exp.time_
  9 omega  -14.00   12.00   1.0000   30.0000
omega____ theta____ kappa____ phi______ frames
    -      -18.4985   37.0000   60.0000 26

#__ type_ start__ end____ width___ exp.time_
 10 omega  -24.00   18.00   1.0000   30.0000
omega____ theta____ kappa____ phi______ frames
    -      -18.4985  -99.0000    0.0000 42

#__ type_ start__ end____ width___ exp.time_
 11 omega  -20.00   19.00   1.0000   30.0000
omega____ theta____ kappa____ phi______ frames
    -      -18.4985  -99.0000  -90.0000 39

#__ type_ start__ end____ width___ exp.time_
 12 omega  -15.00   21.00   1.0000   30.0000
omega____ theta____ kappa____ phi______ frames
    -      -18.4985  -99.0000  150.0000 36

#__ type_ start__ end____ width___ exp.time_
 13 omega  -22.00    3.00   1.0000   30.0000
omega____ theta____ kappa____ phi______ frames
    -      -18.4985  -99.0000   90.0000 25
;
_diffrn_measurement_device_type 'Xcalibur, Eos, Gemini'
_diffrn_measurement_method '\w scans'
_diffrn_orient_matrix_UB_11 -0.0489236000
_diffrn_orient_matrix_UB_12 -0.0217057000
_diffrn_orient_matrix_UB_13 -0.0013519000
_diffrn_orient_matrix_UB_21 0.0139762000
_diffrn_orient_matrix_UB_22 0.0482884000
_diffrn_orient_matrix_UB_23 0.0369946000
_diffrn_orient_matrix_UB_31 -0.0224599000
_diffrn_orient_matrix_UB_32 0.0115599000
_diffrn_orient_matrix_UB_33 -0.0389257000
_diffrn_radiation_monochromator graphite
_diffrn_radiation_type MoK\a
_diffrn_radiation_wavelength 0.71073
_diffrn_reflns_av_R_equivalents 0.0401
_diffrn_reflns_av_unetI/netI 0.0596
_diffrn_reflns_Laue_measured_fraction_full 0.997
_diffrn_reflns_Laue_measured_fraction_max 0.997
_diffrn_reflns_limit_h_max 18
_diffrn_reflns_limit_h_min -18
_diffrn_reflns_limit_k_max 18
_diffrn_reflns_limit_k_min -18
_diffrn_reflns_limit_l_max 18
_diffrn_reflns_limit_l_min -18
_diffrn_reflns_number 30209
_diffrn_reflns_point_group_measured_fraction_full 0.997
_diffrn_reflns_point_group_measured_fraction_max 0.997
_diffrn_reflns_theta_full 24.998
_diffrn_reflns_theta_max 24.998
_diffrn_reflns_theta_min 3.113
_diffrn_source 'Enhance (Mo) X-ray Source'
_exptl_absorpt_coefficient_mu 0.841
_exptl_absorpt_correction_T_max 1.00000
_exptl_absorpt_correction_T_min 0.95616
_exptl_absorpt_correction_type multi-scan
_exptl_absorpt_process_details
;
CrysAlisPro, Agilent Technologies,
Version 1.171.36.32 (release 02-08-2013 CrysAlis171 .NET)
(compiled Aug  2 2013,16:46:58)
Empirical absorption correction using spherical harmonics,
 implemented in SCALE3 ABSPACK scaling algorithm.
;
_exptl_crystal_colour
;
;
_exptl_crystal_density_diffrn 1.147
_exptl_crystal_description
;
;
_exptl_crystal_F_000 1076
_platon_squeeze_details
;
;
_refine_diff_density_max 2.056
_refine_diff_density_min -0.899
_refine_diff_density_rms 0.115
_refine_ls_extinction_method none
_refine_ls_goodness_of_fit_ref 1.097
_refine_ls_hydrogen_treatment constr
_refine_ls_matrix_type full
_refine_ls_number_parameters 642
_refine_ls_number_reflns 10687
_refine_ls_number_restraints 46
_refine_ls_restrained_S_all 1.137
_refine_ls_R_factor_all 0.1068
_refine_ls_R_factor_gt 0.0833
_refine_ls_shift/su_max 0.001
_refine_ls_shift/su_mean 0.000
_refine_ls_structure_factor_coef Fsqd
_refine_ls_weighting_details 'w=1/[\s^2^(Fo^2^)+(0.1796P)^2^] where P=(Fo^2^+2Fc^2^)/3'
_refine_ls_weighting_scheme calc
_refine_ls_wR_factor_gt 0.2602
_refine_ls_wR_factor_ref 0.2846
_reflns_Friedel_coverage 0.000
_reflns_number_gt 7277
_reflns_number_total 10687
_reflns_threshold_expression 'I > 2\s(I)'
_cod_data_source_file am6b04611_si_002.cif
_cod_data_source_block 1
_cod_database_code 4516613
_chemical_oxdiff_formula 'C H O N Zn'
_shelx_space_group_comment
;
The symmetry employed for this shelxl refinement is uniquely defined
by the following loop, which should always be used as a source of
symmetry information in preference to the above space-group names.
They are only intended as comments.
;
_reflns_odcompleteness_completeness 99.80
_reflns_odcompleteness_iscentric 1
_reflns_odcompleteness_theta 26.32
_olex2_refinement_description
;
1. Fixed Uiso
 At 1.2 times of:
  All C(H) groups, All N(H,H) groups
 At 1.5 times of:
  All C(H,H,H) groups
2. Restrained distances
 O1-O8_$1
 2.2 with sigma of 0.001
 O1-C1AA_$1 = O8_$1-C1AA_$1
 1.29 with sigma of 0.001
 C1-C5
 2.48 with sigma of 0.01
 N6-C5 = N6-C1
 1.45 with sigma of 0.01
 H51-H1A
 2.2 with sigma of 0.01
 H47-H1B
 2.2 with sigma of 0.01
 C82_$1-C1AA_$1 \\sim C65_$1-C1AA_$1
 with sigma of 0.001
3. Rigid bond restraints
 C29, C1AA
 with sigma for 1-2 distances of 0.005 and sigma for 1-3 distances of 0.005
4. Uiso/Uaniso restraints and constraints
Uanis(O1) \\sim Ueq, Uanis(O8) \\sim Ueq, Uanis(C1AA) \\sim Ueq: with sigma of
0.01 and sigma for terminal atoms of 0.02
Uanis(C1) \\sim Ueq, Uanis(N6) \\sim Ueq, Uanis(C5) \\sim Ueq: with sigma of
0.01 and sigma for terminal atoms of 0.02
5.a Riding coordinates:
 N6(H6A,H6B)
5.b Aromatic/amide H refined with riding coordinates:
 C96(H96), C97(H97), C81(H81), C95(H95), C89(H89), C94(H94), C88(H88),
 C82(H82), C86(H86), C90(H90), C92(H92), C3(H3), C10(H10), C12(H12), C15(H15),
 C26(H26), C27(H27), C33(H33), C37(H37), C39(H39), C44(H44), C47(H47), C49(H49),
  C51(H51), C58(H58), C65(H65), C69(H69), C74(H74)
5.c X=CH2 refined with riding coordinates:
 N17(H17A,H17B)
5.d Idealised Me refined as rotating group:
 C1(H1A,H1B,H1C), C5(H5A,H5B,H5C)
;
_shelx_shelxl_version_number 2014/7
_olex2_submission_special_instructions 'No special instructions were received'

loop_
_space_group_symop_operation_xyz
'x, y, z'
'-x, -y, -z'

loop_
_atom_site_label
_atom_site_type_symbol
_atom_site_fract_x
_atom_site_fract_y
_atom_site_fract_z
_atom_site_U_iso_or_equiv
_atom_site_adp_type
_atom_site_occupancy
_atom_site_site_symmetry_order
_atom_site_calc_flag
_atom_site_refinement_flags_posn
_atom_site_refinement_flags_adp
Zn1 Zn 1.04769(5) 1.30589(4) -0.07109(4) 0.0525(3) Uani 1 1 d . .
Zn2 Zn 0.40677(5) 0.25939(5) -0.11686(4) 0.0577(3) Uani 1 1 d . .
O5 O 0.5381(3) 0.3248(3) 0.0093(3) 0.0671(11) Uani 1 1 d . .
C3 C 0.3116(6) 0.5918(4) -0.6975(4) 0.077(2) Uani 1 1 d . .
H96 H 0.3241 0.6410 -0.7194 0.092 Uiso 1 1 calc R .
O3 O 0.9248(3) 1.1721(3) -0.1403(3) 0.0696(12) Uani 1 1 d . .
O4 O 1.0260(3) 1.1299(3) -0.0467(3) 0.0698(11) Uani 1 1 d . .
O2 O 0.1913(5) 0.5243(4) -0.9051(3) 0.110(2) Uani 1 1 d . .
C4 C 0.3761(5) 0.6179(4) -0.5987(4) 0.0671(17) Uani 1 1 d . .
H97 H 0.4310 0.6845 -0.5553 0.080 Uiso 1 1 calc R .
C2 C 0.2290(4) 0.4941(4) -0.7641(4) 0.0517(13) Uani 1 1 d . .
N4 N 0.9942(4) 1.3664(3) -0.1623(3) 0.0556(12) Uani 1 1 d . .
C42 C 1.0746(7) 0.7953(6) 0.5831(7) 0.101(3) Uani 1 1 d . .
H81 H 1.0115 0.7592 0.5228 0.121 Uiso 1 1 calc R .
O6 O 0.4339(4) 0.2297(4) 0.0478(3) 0.0754(12) Uani 1 1 d . .
C7 C 0.2128(4) 0.4237(4) -0.7278(4) 0.0555(14) Uani 1 1 d . .
H95 H 0.1571 0.3575 -0.7712 0.067 Uiso 1 1 calc R .
C17 C 0.8627(4) 0.9295(4) -0.1375(4) 0.0490(12) Uani 1 1 d . .
H89 H 0.9273 0.9459 -0.0879 0.059 Uiso 1 1 calc R .
C6 C 0.2751(4) 0.4479(4) -0.6314(4) 0.0531(13) Uani 1 1 d . .
H94 H 0.2613 0.3986 -0.6099 0.064 Uiso 1 1 calc R .
N2 N 0.4571(3) 0.3432(3) -0.1847(3) 0.0548(11) Uani 1 1 d . .
C33 C 0.9550(4) 0.4988(4) 0.6384(4) 0.0411(11) Uani 1 1 d . .
C26 C 0.7006(5) 0.4378(4) 0.2137(4) 0.0579(14) Uani 1 1 d . .
H88 H 0.7066 0.4679 0.1723 0.069 Uiso 1 1 calc R .
C41 C 1.1334(6) 0.8895(6) 0.6115(8) 0.128(4) Uani 1 1 d D .
H82 H 1.1107 0.9206 0.5744 0.154 Uiso 1 1 calc R .
C27 C 0.7791(4) 0.4835(4) 0.3105(4) 0.0529(13) Uani 1 1 d . .
H86 H 0.8377 0.5452 0.3342 0.063 Uiso 1 1 calc R .
N3 N 0.9366(3) 0.5879(3) 0.5118(3) 0.0459(10) Uani 1 1 d . .
C28 C 0.7751(4) 0.4418(4) 0.3746(4) 0.0426(11) Uani 1 1 d . .
N5 N 0.2344(4) 0.2231(5) -0.0171(5) 0.0865(19) Uani 1 1 d . .
H17A H 0.2825 0.2067 0.0009 0.104 Uiso 1 1 calc R .
H17B H 0.1856 0.2059 -0.0012 0.104 Uiso 1 1 calc R .
N1 N 0.5210(3) 0.6691(3) -0.4078(3) 0.0442(10) Uani 1 1 d . .
C18 C 0.7790(4) 0.8325(4) -0.1851(4) 0.0483(12) Uani 1 1 d . .
H90 H 0.7875 0.7849 -0.1651 0.058 Uiso 1 1 calc R .
O1 O 1.0920(3) 1.3729(3) 0.0713(3) 0.0731(12) Uani 1 1 d . .
C25 C 0.6103(4) 0.3452(4) 0.1759(4) 0.0471(12) Uani 1 1 d . .
C5 C 0.3609(4) 0.5471(4) -0.5632(3) 0.0415(11) Uani 1 1 d . .
C36 C 1.0987(5) 0.7430(4) 0.6363(4) 0.0524(13) Uani 1 1 d . .
C19 C 0.4867(4) 0.4706(4) -0.2739(4) 0.0422(11) Uani 1 1 d . .
C13 C 0.6829(4) 0.8036(4) -0.2616(4) 0.0450(11) Uani 1 1 d . .
C11 C 0.5846(4) 0.6356(3) -0.2696(4) 0.0429(11) Uani 1 1 d . .
H92 H 0.6357 0.6590 -0.2040 0.052 Uiso 1 1 calc R .
N8 N 0.2051(5) 0.3716(6) -0.1332(6) 0.106(2) Uani 1 1 d . .
C37 C 1.1977(5) 0.7933(4) 0.7185(5) 0.0670(16) Uani 1 1 d . .
H3 H 1.2200 0.7602 0.7533 0.080 Uiso 1 1 calc R .
C10 C 0.4990(4) 0.5381(4) -0.3220(4) 0.0425(11) Uani 1 1 d . .
N7 N 0.2853(6) 0.3677(6) -0.1375(6) 0.108(2) Uani 1 1 d . .
C30 C 0.6043(4) 0.3030(4) 0.2397(4) 0.0553(14) Uani 1 1 d . .
H10 H 0.5449 0.2421 0.2164 0.066 Uiso 1 1 calc R .
C29 C 0.6851(4) 0.3496(4) 0.3377(4) 0.0522(13) Uani 1 1 d . .
H12 H 0.6797 0.3197 0.3794 0.063 Uiso 1 1 calc R .
C12 C 0.5938(4) 0.6983(4) -0.3153(4) 0.0414(11) Uani 1 1 d . .
C15 C 0.7532(4) 0.9742(4) -0.2405(5) 0.0637(16) Uani 1 1 d . .
H15 H 0.7440 1.0217 -0.2603 0.076 Uiso 1 1 calc R .
C43 C 0.9660(4) 0.4521(4) 0.7079(4) 0.0432(11) Uani 1 1 d . .
C31 C 0.8639(4) 0.4943(4) 0.4806(4) 0.0433(11) Uani 1 1 d . .
C20 C 0.5366(4) 0.5079(4) -0.1704(4) 0.0546(14) Uani 1 1 d . .
H26 H 0.5818 0.5776 -0.1281 0.066 Uiso 1 1 calc R .
C14 C 0.6724(5) 0.8794(4) -0.2867(5) 0.0677(18) Uani 1 1 d . .
H27 H 0.6080 0.8633 -0.3364 0.081 Uiso 1 1 calc R .
C39 C 1.2352(8) 0.9475(5) 0.7016(8) 0.094(3) Uani 1 1 d . U
C1 C 0.1672(5) 0.4628(5) -0.8750(4) 0.0695(17) Uani 1 1 d . .
C32 C 0.8692(4) 0.4463(4) 0.5421(4) 0.0424(11) Uani 1 1 d . .
H33 H 0.8165 0.3808 0.5188 0.051 Uiso 1 1 calc R .
C16 C 0.8503(4) 1.0036(4) -0.1641(4) 0.0508(13) Uani 1 1 d . .
C23 C 0.4237(6) 0.3652(4) -0.3313(4) 0.075(2) Uani 1 1 d . .
H37 H 0.3900 0.3355 -0.4016 0.091 Uiso 1 1 calc R .
C47 C 0.9326(5) 0.3492(4) 0.6722(4) 0.0660(17) Uani 1 1 d . .
H39 H 0.8995 0.3062 0.6030 0.079 Uiso 1 1 calc R .
C8 C 0.4367(4) 0.5743(4) -0.4601(3) 0.0402(11) Uani 1 1 d . .
C21 C 0.5196(5) 0.4422(4) -0.1294(4) 0.0612(15) Uani 1 1 d . .
H44 H 0.5540 0.4693 -0.0593 0.073 Uiso 1 1 calc R .
N6 N 0.3056(4) 0.3053(4) -0.0981(4) 0.0694(15) Uani 1 1 d . .
C44 C 1.0119(5) 0.5080(4) 0.8099(4) 0.0576(14) Uani 1 1 d . .
H47 H 1.0347 0.5778 0.8377 0.069 Uiso 1 1 calc DR .
C45 C 1.0257(5) 0.4657(4) 0.8725(4) 0.0617(16) Uani 1 1 d . .
H49 H 1.0581 0.5073 0.9420 0.074 Uiso 1 1 calc R .
C34 C 1.0292(4) 0.5950(4) 0.6701(3) 0.0434(11) Uani 1 1 d . .
H51 H 1.0861 0.6318 0.7353 0.052 Uiso 1 1 calc DR .
C24 C 0.5215(5) 0.2965(5) 0.0720(4) 0.0580(14) Uani 1 1 d . .
C9 C 0.4243(4) 0.5081(4) -0.4191(4) 0.0447(11) Uani 1 1 d . .
H58 H 0.3658 0.4433 -0.4565 0.054 Uiso 1 1 calc R .
C59 C 0.9415(5) 1.1079(4) -0.1130(4) 0.0557(14) Uani 1 1 d . .
C35 C 1.0207(4) 0.6390(4) 0.6057(4) 0.0437(11) Uani 1 1 d . .
N9 N 1.1707(4) 1.3136(4) -0.0908(4) 0.0682(14) Uani 1 1 d . .
C38 C 1.2652(6) 0.8977(5) 0.7490(5) 0.089(2) Uani 1 1 d D .
H65 H 1.3324 0.9319 0.8039 0.107 Uiso 1 1 calc R .
C46 C 0.9485(6) 0.3109(4) 0.7389(4) 0.076(2) Uani 1 1 d . .
H69 H 0.9257 0.2412 0.7130 0.092 Uiso 1 1 calc R .
C22 C 0.4111(6) 0.3057(4) -0.2857(4) 0.080(2) Uani 1 1 d . .
H74 H 0.3685 0.2354 -0.3262 0.096 Uiso 1 1 calc R .
C50 C 0.2352(4) 0.2752(5) -0.0698(4) 0.0606(16) Uani 1 1 d . .
O9 O 0.3786(6) 0.1053(5) -0.1829(5) 0.168(3) Uani 1 1 d D U
C40 C 1.2914(6) 1.0512(4) 0.7329(6) 0.132(4) Uani 1 1 d D U
O7 O 1.2603(7) 1.0989(7) 0.6873(8) 0.249(6) Uani 1 1 d D U
C48 C 1.2195(6) 0.7667(5) 0.9485(5) 0.103(3) Uani 1 1 d D U
H1A H 1.2148 0.7306 0.8849 0.155 Uiso 1 1 calc DGR .
H1B H 1.1572 0.7279 0.9493 0.155 Uiso 1 1 calc DGR .
H1C H 1.2795 0.7761 1.0026 0.155 Uiso 1 1 calc GR .
C49 C 1.1235(13) 0.8576(12) 0.9132(10) 0.206(6) Uani 1 1 d D U
H5A H 1.1265 0.9030 0.8839 0.309 Uiso 1 1 calc GR .
H5B H 1.1027 0.8756 0.9636 0.309 Uiso 1 1 calc GR .
H5C H 1.0734 0.7886 0.8612 0.309 Uiso 1 1 calc GR .
N10 N 1.2302(10) 0.8666(8) 0.9617(8) 0.194(5) Uani 1 1 d D U
H6A H 1.2637 0.9062 1.0347 0.233 Uiso 1 1 d R .
H6B H 1.2776 0.8945 0.9381 0.233 Uiso 1 1 d R .

loop_
_atom_site_aniso_label
_atom_site_aniso_U_11
_atom_site_aniso_U_22
_atom_site_aniso_U_33
_atom_site_aniso_U_23
_atom_site_aniso_U_13
_atom_site_aniso_U_12
Zn1 0.0505(4) 0.0335(4) 0.0366(4) 0.0204(3) -0.0011(3) 0.0021(3)
Zn2 0.0521(4) 0.0436(4) 0.0380(4) 0.0248(3) 0.0027(3) -0.0024(3)
O5 0.067(3) 0.061(2) 0.043(2) 0.033(2) 0.0073(19) 0.012(2)
C3 0.097(5) 0.042(3) 0.040(3) 0.021(3) 0.004(3) 0.010(3)
O3 0.062(3) 0.041(2) 0.060(2) 0.029(2) 0.004(2) -0.0011(19)
O4 0.047(2) 0.049(2) 0.061(2) 0.025(2) 0.000(2) -0.0039(19)
O2 0.120(4) 0.064(3) 0.043(2) 0.030(2) -0.016(3) -0.010(3)
C4 0.071(4) 0.035(3) 0.044(3) 0.019(3) 0.002(3) -0.001(3)
C2 0.057(3) 0.040(3) 0.032(3) 0.016(2) 0.009(2) 0.013(3)
N4 0.055(3) 0.036(2) 0.038(2) 0.019(2) 0.000(2) 0.004(2)
C42 0.100(6) 0.075(5) 0.116(7) 0.073(5) 0.028(5) 0.031(5)
O6 0.060(3) 0.067(3) 0.056(3) 0.032(2) 0.002(2) 0.011(2)
C7 0.049(3) 0.034(3) 0.046(3) 0.012(2) 0.006(3) 0.004(2)
C17 0.040(3) 0.041(3) 0.044(3) 0.022(2) 0.009(2) 0.008(2)
C6 0.047(3) 0.040(3) 0.044(3) 0.019(3) 0.008(2) 0.008(3)
N2 0.053(3) 0.039(2) 0.039(2) 0.022(2) 0.007(2) 0.000(2)
C33 0.048(3) 0.040(3) 0.036(2) 0.022(2) 0.016(2) 0.022(2)
C26 0.063(4) 0.055(3) 0.043(3) 0.035(3) 0.010(3) 0.023(3)
C41 0.093(7) 0.098(7) 0.223(13) 0.117(8) 0.077(8) 0.041(6)
C27 0.043(3) 0.046(3) 0.048(3) 0.029(3) 0.009(2) 0.007(2)
N3 0.051(2) 0.038(2) 0.035(2) 0.0187(19) 0.0115(19) 0.017(2)
C28 0.047(3) 0.046(3) 0.034(2) 0.023(2) 0.012(2) 0.025(3)
N5 0.063(3) 0.107(4) 0.123(5) 0.101(4) 0.042(3) 0.036(3)
N1 0.046(2) 0.035(2) 0.033(2) 0.0166(18) 0.0115(19) 0.0080(19)
C18 0.049(3) 0.036(3) 0.046(3) 0.024(2) 0.014(2) 0.011(2)
O1 0.067(3) 0.053(2) 0.040(2) 0.015(2) 0.0002(19) 0.001(2)
C25 0.042(3) 0.049(3) 0.037(3) 0.022(2) 0.010(2) 0.015(2)
C5 0.039(3) 0.034(2) 0.033(2) 0.012(2) 0.012(2) 0.008(2)
C36 0.068(4) 0.042(3) 0.048(3) 0.025(3) 0.029(3) 0.024(3)
C19 0.038(3) 0.032(2) 0.037(3) 0.016(2) 0.013(2) 0.003(2)
C13 0.043(3) 0.033(3) 0.042(3) 0.021(2) 0.013(2) 0.007(2)
C11 0.039(3) 0.035(3) 0.036(2) 0.020(2) 0.008(2) 0.006(2)
N8 0.084(4) 0.135(6) 0.156(7) 0.131(6) 0.060(4) 0.053(4)
C37 0.071(4) 0.038(3) 0.054(3) 0.018(3) 0.018(3) 0.004(3)
C10 0.043(3) 0.040(3) 0.036(3) 0.018(2) 0.018(2) 0.012(2)
N7 0.090(5) 0.147(6) 0.144(6) 0.128(6) 0.062(5) 0.057(5)
C30 0.052(3) 0.049(3) 0.046(3) 0.028(3) 0.012(3) 0.012(3)
C29 0.052(3) 0.053(3) 0.040(3) 0.031(3) 0.011(2) 0.017(3)
C12 0.032(2) 0.036(3) 0.037(3) 0.017(2) 0.010(2) 0.005(2)
C15 0.054(3) 0.041(3) 0.061(4) 0.031(3) 0.004(3) 0.005(3)
C43 0.043(3) 0.039(3) 0.033(2) 0.020(2) 0.006(2) 0.015(2)
C31 0.053(3) 0.040(3) 0.032(2) 0.018(2) 0.015(2) 0.023(3)
C20 0.057(3) 0.031(3) 0.040(3) 0.019(2) 0.006(2) 0.001(2)
C14 0.047(3) 0.048(3) 0.063(4) 0.034(3) -0.006(3) 0.004(3)
C39 0.149(8) 0.056(4) 0.143(8) 0.068(5) 0.116(7) 0.054(5)
C1 0.066(4) 0.050(4) 0.041(3) 0.016(3) 0.000(3) 0.008(3)
C32 0.048(3) 0.038(3) 0.036(2) 0.021(2) 0.015(2) 0.017(2)
C16 0.046(3) 0.040(3) 0.039(3) 0.020(2) 0.009(2) 0.005(2)
C23 0.092(5) 0.038(3) 0.032(3) 0.014(3) 0.004(3) -0.005(3)
C47 0.084(4) 0.040(3) 0.034(3) 0.016(2) 0.002(3) 0.019(3)
C8 0.043(3) 0.034(3) 0.029(2) 0.013(2) 0.014(2) 0.011(2)
C21 0.065(4) 0.040(3) 0.036(3) 0.019(2) 0.008(3) -0.003(3)
N6 0.044(3) 0.082(4) 0.071(3) 0.060(3) 0.012(2) 0.013(3)
C44 0.076(4) 0.038(3) 0.033(3) 0.017(2) 0.010(3) 0.018(3)
C45 0.084(4) 0.040(3) 0.029(3) 0.016(2) 0.006(3) 0.019(3)
C34 0.055(3) 0.037(3) 0.031(2) 0.018(2) 0.014(2) 0.020(2)
C24 0.065(4) 0.055(3) 0.046(3) 0.031(3) 0.014(3) 0.027(3)
C9 0.042(3) 0.032(2) 0.037(3) 0.015(2) 0.012(2) 0.003(2)
C59 0.054(3) 0.043(3) 0.046(3) 0.023(3) 0.015(3) 0.006(3)
C35 0.045(3) 0.033(3) 0.039(3) 0.017(2) 0.012(2) 0.014(2)
N9 0.057(3) 0.071(3) 0.069(3) 0.056(3) 0.018(3) 0.017(3)
C38 0.084(5) 0.056(4) 0.054(4) -0.003(3) 0.027(4) -0.009(4)
C46 0.102(5) 0.027(3) 0.047(3) 0.016(3) 0.001(3) 0.014(3)
C22 0.100(5) 0.036(3) 0.041(3) 0.020(3) 0.007(3) -0.004(3)
C50 0.046(3) 0.061(4) 0.046(3) 0.039(3) 0.003(2) 0.004(3)
O9 0.236(8) 0.085(4) 0.105(5) 0.044(4) 0.080(5) 0.003(4)
C40 0.145(7) 0.096(5) 0.171(8) 0.087(6) 0.098(6) 0.035(5)
O7 0.203(10) 0.130(7) 0.395(15) 0.149(9) 0.133(10) 0.053(6)
C48 0.102(6) 0.087(6) 0.085(5) 0.055(5) 0.016(4) 0.028(5)
C49 0.357(16) 0.261(13) 0.148(10) 0.116(9) 0.164(11) 0.243(13)
N10 0.235(9) 0.249(9) 0.109(6) 0.089(6) 0.108(6) 0.102(7)

loop_
_atom_type_symbol
_atom_type_description
_atom_type_scat_dispersion_real
_atom_type_scat_dispersion_imag
_atom_type_scat_source
C C 0.0033 0.0016 'International Tables Vol C Tables 4.2.6.8 and 6.1.1.4'
H H 0.0000 0.0000 'International Tables Vol C Tables 4.2.6.8 and 6.1.1.4'
N N 0.0061 0.0033 'International Tables Vol C Tables 4.2.6.8 and 6.1.1.4'
O O 0.0106 0.0060 'International Tables Vol C Tables 4.2.6.8 and 6.1.1.4'
Zn Zn 0.2839 1.4301 'International Tables Vol C Tables 4.2.6.8 and 6.1.1.4'

loop_
_geom_angle_atom_site_label_1
_geom_angle_atom_site_label_2
_geom_angle_atom_site_label_3
_geom_angle
_geom_angle_site_symmetry_1
_geom_angle_site_symmetry_3
O3 Zn1 N4 99.32(16) . .
O3 Zn1 N9 117.1(2) . .
O1 Zn1 O3 111.27(18) . .
O1 Zn1 N4 119.96(19) . .
O1 Zn1 N9 110.1(2) . .
N9 Zn1 N4 98.61(19) . .
O5 Zn2 N2 99.14(16) . .
O5 Zn2 N6 112.4(2) . .
O5 Zn2 O9 101.7(2) . .
N2 Zn2 O9 114.5(2) . .
N6 Zn2 N2 98.48(19) . .
N6 Zn2 O9 127.5(3) . .
C24 O5 Zn2 110.2(4) . .
C4 C3 H96 119.5 . .
C2 C3 H96 119.5 . .
C2 C3 C4 121.1(5) . .
C59 O3 Zn1 113.8(4) . .
C3 C4 H97 119.3 . .
C5 C4 C3 121.4(5) . .
C5 C4 H97 119.3 . .
C3 C2 C7 117.4(5) . .
C3 C2 C1 120.6(5) . .
C7 C2 C1 121.6(5) . .
C45 N4 Zn1 122.7(3) 1_564 .
C46 N4 Zn1 118.5(4) 1_564 .
C46 N4 C45 116.7(4) 1_564 1_564
C41 C42 H81 117.7 . .
C41 C42 C36 124.6(9) . .
C36 C42 H81 117.7 . .
C2 C7 H95 118.9 . .
C6 C7 C2 122.3(5) . .
C6 C7 H95 118.9 . .
C18 C17 H89 120.1 . .
C18 C17 C16 119.9(5) . .
C16 C17 H89 120.1 . .
C7 C6 H94 119.6 . .
C7 C6 C5 120.8(5) . .
C5 C6 H94 119.6 . .
C21 N2 Zn2 118.9(3) . .
C21 N2 C22 117.2(4) . .
C22 N2 Zn2 122.2(4) . .
C32 C33 C43 121.2(4) . .
C34 C33 C43 119.9(4) . .
C34 C33 C32 118.9(4) . .
C27 C26 H88 119.9 . .
C27 C26 C25 120.2(5) . .
C25 C26 H88 119.9 . .
C42 C41 H82 120.0 . .
C42 C41 C39 119.9(8) . .
C39 C41 H82 120.0 . .
C26 C27 H86 118.8 . .
C26 C27 C28 122.4(5) . .
C28 C27 H86 118.8 . .
C31 N3 C35 119.3(4) . .
C27 C28 C29 117.7(4) . .
C27 C28 C31 120.6(5) . .
C29 C28 C31 121.6(4) . .
H17A N5 H17B 120.0 . .
C50 N5 H17A 120.0 . .
C50 N5 H17B 120.0 . .
C12 N1 C8 119.0(4) . .
C17 C18 H90 119.0 . .
C17 C18 C13 122.0(4) . .
C13 C18 H90 119.0 . .
C1 O1 Zn1 118.5(4) 1_666 .
C26 C25 C24 121.1(4) . .
C30 C25 C26 118.1(5) . .
C30 C25 C24 120.7(5) . .
C4 C5 C6 117.1(5) . .
C4 C5 C8 120.3(4) . .
C6 C5 C8 122.5(4) . .
C42 C36 C35 121.0(6) . .
C37 C36 C42 117.2(6) . .
C37 C36 C35 121.9(5) . .
C20 C19 C10 122.5(4) . .
C20 C19 C23 116.0(4) . .
C23 C19 C10 121.5(4) . .
C18 C13 C12 122.2(4) . .
C18 C13 C14 117.0(5) . .
C14 C13 C12 120.8(4) . .
C10 C11 H92 120.1 . .
C10 C11 C12 119.8(4) . .
C12 C11 H92 120.1 . .
N7 N8 N9 109.2(5) . 1_445
C36 C37 H3 120.9 . .
C36 C37 C38 118.3(6) . .
C38 C37 H3 120.9 . .
C11 C10 C19 120.6(4) . .
C11 C10 C9 117.5(4) . .
C9 C10 C19 121.9(4) . .
N8 N7 N6 108.7(5) . .
C25 C30 H10 119.4 . .
C25 C30 C29 121.1(5) . .
C29 C30 H10 119.4 . .
C28 C29 H12 119.8 . .
C30 C29 C28 120.4(4) . .
C30 C29 H12 119.8 . .
N1 C12 C13 116.2(4) . .
N1 C12 C11 122.1(4) . .
C11 C12 C13 121.6(4) . .
C14 C15 H15 119.0 . .
C14 C15 C16 122.0(5) . .
C16 C15 H15 119.0 . .
C47 C43 C33 121.7(4) . .
C44 C43 C33 122.7(4) . .
C44 C43 C47 115.6(4) . .
N3 C31 C28 115.9(4) . .
N3 C31 C32 122.5(5) . .
C32 C31 C28 121.6(5) . .
C19 C20 H26 119.9 . .
C19 C20 C21 120.1(5) . .
C21 C20 H26 119.9 . .
C13 C14 H27 119.3 . .
C15 C14 C13 121.4(5) . .
C15 C14 H27 119.3 . .
C38 C39 C41 117.2(7) . .
C38 C39 C40 125.7(9) . .
C40 C39 C41 117.0(7) . .
O2 C1 C2 119.3(5) . .
O2 C1 O1 125.2(5) . 1_444
O1 C1 C2 115.5(5) 1_444 .
C33 C32 C31 118.3(5) . .
C33 C32 H33 120.8 . .
C31 C32 H33 120.8 . .
C17 C16 C59 119.5(5) . .
C15 C16 C17 117.7(5) . .
C15 C16 C59 122.8(5) . .
C19 C23 H37 119.8 . .
C22 C23 C19 120.4(5) . .
C22 C23 H37 119.8 . .
C43 C47 H39 120.2 . .
C46 C47 C43 119.6(5) . .
C46 C47 H39 120.2 . .
N1 C8 C5 115.5(4) . .
N1 C8 C9 121.4(4) . .
C9 C8 C5 123.1(4) . .
N2 C21 C20 123.1(5) . .
N2 C21 H44 118.5 . .
C20 C21 H44 118.5 . .
N7 N6 Zn2 119.6(4) . .
C50 N6 Zn2 133.4(4) . .
C50 N6 N7 105.8(5) . .
C43 C44 H47 118.9 . .
C45 C44 C43 122.2(5) . .
C45 C44 H47 118.9 . .
N4 C45 C44 122.0(5) 1_546 .
N4 C45 H49 119.0 1_546 .
C44 C45 H49 119.0 . .
C33 C34 H51 119.7 . .
C33 C34 C35 120.6(4) . .
C35 C34 H51 119.7 . .
O5 C24 C25 118.2(5) . .
O6 C24 O5 121.5(5) . .
O6 C24 C25 120.3(5) . .
C10 C9 H58 119.9 . .
C8 C9 C10 120.2(4) . .
C8 C9 H58 119.9 . .
O3 C59 C16 116.3(5) . .
O4 C59 O3 123.2(5) . .
O4 C59 C16 120.5(5) . .
N3 C35 C36 116.8(4) . .
N3 C35 C34 120.5(4) . .
C34 C35 C36 122.7(5) . .
N8 N9 Zn1 119.0(4) 1_665 .
C50 N9 Zn1 135.3(4) 1_665 .
C50 N9 N8 105.7(5) 1_665 1_665
C37 C38 H65 118.8 . .
C39 C38 C37 122.4(8) . .
C39 C38 H65 118.8 . .
N4 C46 C47 124.0(5) 1_546 .
N4 C46 H69 118.0 1_546 .
C47 C46 H69 118.0 . .
N2 C22 C23 123.1(5) . .
N2 C22 H74 118.5 . .
C23 C22 H74 118.5 . .
N6 C50 N5 125.1(6) . .
N6 C50 N9 110.6(5) . 1_445
N9 C50 N5 123.8(6) 1_445 .
C40 O9 Zn2 109.0(5) 1_444 .
O9 C40 C39 117.7(6) 1_666 .
O9 C40 O7 117.10(14) 1_666 .
O7 C40 C39 125.1(6) . .
H1A C48 H1B 109.5 . .
H1A C48 H1C 109.5 . .
H1B C48 H1C 109.5 . .
N10 C48 H1A 109.5 . .
N10 C48 H1B 109.5 . .
N10 C48 H1C 109.5 . .
H5A C49 H5B 109.5 . .
H5A C49 H5C 109.5 . .
H5B C49 H5C 109.5 . .
N10 C49 H5A 109.5 . .
N10 C49 H5B 109.5 . .
N10 C49 H5C 109.5 . .
C48 N10 C49 110.3(8) . .
C48 N10 H6A 102.4 . .
C48 N10 H6B 108.0 . .
C49 N10 H6A 109.7 . .
C49 N10 H6B 116.0 . .
H6A N10 H6B 109.5 . .

loop_
_geom_bond_atom_site_label_1
_geom_bond_atom_site_label_2
_geom_bond_distance
_geom_bond_site_symmetry_2
Zn1 O3 1.939(4) .
Zn1 N4 2.064(4) .
Zn1 O1 1.928(4) .
Zn1 N9 2.008(5) .
Zn2 O5 1.955(4) .
Zn2 N2 2.058(4) .
Zn2 N6 2.009(6) .
Zn2 O9 2.149(7) .
O5 C24 1.271(7) .
C3 H96 0.9300 .
C3 C4 1.382(8) .
C3 C2 1.379(8) .
O3 C59 1.284(6) .
O4 C59 1.222(7) .
O2 C1 1.208(7) .
C4 H97 0.9300 .
C4 C5 1.381(7) .
C2 C7 1.386(7) .
C2 C1 1.511(7) .
N4 C45 1.330(6) 1_564
N4 C46 1.315(7) 1_564
C42 H81 0.9300 .
C42 C41 1.280(10) .
C42 C36 1.396(8) .
O6 C24 1.241(7) .
C7 H95 0.9300 .
C7 C6 1.351(7) .
C17 H89 0.9300 .
C17 C18 1.376(7) .
C17 C16 1.404(7) .
C6 H94 0.9300 .
C6 C5 1.410(7) .
N2 C21 1.311(7) .
N2 C22 1.343(7) .
C33 C43 1.495(6) .
C33 C32 1.385(7) .
C33 C34 1.358(7) .
C26 H88 0.9300 .
C26 C27 1.358(7) .
C26 C25 1.405(8) .
C41 H82 0.9300 .
C41 C39 1.447(13) .
C27 H86 0.9300 .
C27 C28 1.376(7) .
N3 C31 1.322(6) .
N3 C35 1.353(6) .
C28 C29 1.402(7) .
C28 C31 1.498(6) .
N5 H17A 0.8600 .
N5 H17B 0.8600 .
N5 C50 1.338(7) .
N1 C12 1.330(6) .
N1 C8 1.353(6) .
C18 H90 0.9300 .
C18 C13 1.378(7) .
O1 C1 1.256(7) 1_666
C25 C30 1.381(7) .
C25 C24 1.484(7) .
C5 C8 1.480(6) .
C36 C37 1.378(8) .
C36 C35 1.472(7) .
C19 C10 1.485(6) .
C19 C20 1.377(7) .
C19 C23 1.389(7) .
C13 C12 1.481(6) .
C13 C14 1.410(7) .
C11 H92 0.9300 .
C11 C10 1.386(7) .
C11 C12 1.389(6) .
N8 N7 1.291(9) .
N8 N9 1.362(7) 1_445
C37 H3 0.9300 .
C37 C38 1.432(8) .
C10 C9 1.390(7) .
N7 N6 1.380(7) .
C30 H10 0.9300 .
C30 C29 1.381(7) .
C29 H12 0.9300 .
C15 H15 0.9300 .
C15 C14 1.339(8) .
C15 C16 1.386(7) .
C43 C47 1.377(7) .
C43 C44 1.357(7) .
C31 C32 1.403(6) .
C20 H26 0.9300 .
C20 C21 1.379(7) .
C14 H27 0.9300 .
C39 C38 1.329(11) .
C39 C40 1.389(8) .
C1 O1 1.256(7) 1_444
C32 H33 0.9300 .
C16 C59 1.486(7) .
C23 H37 0.9300 .
C23 C22 1.350(8) .
C47 H39 0.9300 .
C47 C46 1.364(8) .
C8 C9 1.381(6) .
C21 H44 0.9300 .
N6 C50 1.315(7) .
C44 H47 0.9300 .
C44 C45 1.354(7) .
C45 N4 1.330(6) 1_546
C45 H49 0.9300 .
C34 H51 0.9300 .
C34 C35 1.395(6) .
C9 H58 0.9300 .
N9 N8 1.362(7) 1_665
N9 C50 1.336(8) 1_665
C38 H65 0.9300 .
C46 N4 1.315(7) 1_546
C46 H69 0.9300 .
C22 H74 0.9300 .
C50 N9 1.336(8) 1_445
O9 C40 1.2888(10) 1_444
C40 O9 1.2888(10) 1_666
C40 O7 1.2898(10) .
C48 H1A 0.9600 .
C48 H1B 0.9600 .
C48 H1C 0.9600 .
C48 N10 1.466(8) .
C49 H5A 0.9600 .
C49 H5B 0.9600 .
C49 H5C 0.9600 .
C49 N10 1.510(9) .
N10 H6A 0.9700 .
N10 H6B 0.9699 .

loop_
_geom_torsion_atom_site_label_1
_geom_torsion_atom_site_label_2
_geom_torsion_atom_site_label_3
_geom_torsion_atom_site_label_4
_geom_torsion
_geom_torsion_site_symmetry_1
_geom_torsion_site_symmetry_4
Zn1 O3 C59 O4 2.7(8) . .
Zn1 O3 C59 C16 -179.5(4) . .
Zn2 O5 C24 O6 5.8(7) . .
Zn2 O5 C24 C25 -174.6(4) . .
Zn2 N2 C21 C20 -163.3(5) . .
Zn2 N2 C22 C23 162.6(6) . .
Zn2 N6 C50 N5 21.1(10) . .
Zn2 N6 C50 N9 -165.9(5) . 1_445
C3 C4 C5 C6 -1.5(10) . .
C3 C4 C5 C8 174.4(6) . .
C3 C2 C7 C6 -0.6(9) . .
C3 C2 C1 O2 0.4(11) . .
C3 C2 C1 O1 -178.3(6) . 1_444
C4 C3 C2 C7 0.6(10) . .
C4 C3 C2 C1 -172.4(7) . .
C4 C5 C8 N1 -2.6(7) . .
C4 C5 C8 C9 178.0(5) . .
C2 C3 C4 C5 0.4(11) . .
C2 C7 C6 C5 -0.4(9) . .
C42 C41 C39 C38 2.8(14) . .
C42 C41 C39 C40 -174.9(9) . .
C42 C36 C37 C38 5.4(9) . .
C42 C36 C35 N3 15.9(8) . .
C42 C36 C35 C34 -161.7(6) . .
C7 C2 C1 O2 -172.3(7) . .
C7 C2 C1 O1 9.0(9) . 1_444
C7 C6 C5 C4 1.5(8) . .
C7 C6 C5 C8 -174.3(5) . .
C17 C18 C13 C12 177.9(5) . .
C17 C18 C13 C14 -2.5(8) . .
C17 C16 C59 O3 -179.6(5) . .
C17 C16 C59 O4 -1.7(8) . .
C6 C5 C8 N1 173.0(5) . .
C6 C5 C8 C9 -6.4(8) . .
C33 C43 C47 C46 177.1(6) . .
C33 C43 C44 C45 -177.0(6) . .
C33 C34 C35 N3 2.3(8) . .
C33 C34 C35 C36 179.8(5) . .
C26 C27 C28 C29 -1.2(9) . .
C26 C27 C28 C31 179.5(5) . .
C26 C25 C30 C29 -0.6(9) . .
C26 C25 C24 O5 17.6(8) . .
C26 C25 C24 O6 -162.8(6) . .
C41 C42 C36 C37 -7.8(13) . .
C41 C42 C36 C35 171.6(9) . .
C41 C39 C38 C37 -4.9(11) . .
C41 C39 C40 O9 174.8(9) . 1_666
C41 C39 C40 O7 -0.8(16) . .
C27 C26 C25 C30 0.0(9) . .
C27 C26 C25 C24 177.1(6) . .
C27 C28 C29 C30 0.5(8) . .
C27 C28 C31 N3 9.6(7) . .
C27 C28 C31 C32 -170.1(5) . .
N3 C31 C32 C33 -1.1(7) . .
C28 C31 C32 C33 178.5(4) . .
N1 C8 C9 C10 0.1(8) . .
C18 C17 C16 C15 -1.8(8) . .
C18 C17 C16 C59 -179.4(5) . .
C18 C13 C12 N1 -156.4(5) . .
C18 C13 C12 C11 26.6(8) . .
C18 C13 C14 C15 2.2(9) . .
C25 C26 C27 C28 1.0(9) . .
C25 C30 C29 C28 0.4(9) . .
C5 C8 C9 C10 179.4(5) . .
C36 C42 C41 C39 3.7(16) . .
C36 C37 C38 C39 0.8(10) . .
C19 C10 C9 C8 177.9(4) . .
C19 C20 C21 N2 0.2(10) . .
C19 C23 C22 N2 0.2(13) . .
C11 C10 C9 C8 0.1(7) . .
N8 N7 N6 Zn2 168.2(6) . .
N8 N7 N6 C50 -1.0(9) . .
C37 C36 C35 N3 -164.7(5) . .
C37 C36 C35 C34 17.7(8) . .
C10 C19 C20 C21 177.7(5) . .
C10 C19 C23 C22 -177.8(7) . .
C10 C11 C12 N1 2.1(8) . .
C10 C11 C12 C13 179.0(5) . .
N7 N6 C50 N5 -171.9(7) . .
N7 N6 C50 N9 1.1(7) . 1_445
C30 C25 C24 O5 -165.4(5) . .
C30 C25 C24 O6 14.2(9) . .
C29 C28 C31 N3 -169.7(5) . .
C29 C28 C31 C32 10.6(7) . .
C12 N1 C8 C5 -178.5(4) . .
C12 N1 C8 C9 0.9(7) . .
C12 C13 C14 C15 -178.2(6) . .
C12 C11 C10 C19 -178.9(5) . .
C12 C11 C10 C9 -1.1(7) . .
C15 C16 C59 O3 3.0(8) . .
C15 C16 C59 O4 -179.1(6) . .
C43 C33 C32 C31 -179.8(4) . .
C43 C33 C34 C35 179.2(5) . .
C43 C47 C46 N4 0.4(12) . 1_546
C43 C44 C45 N4 -0.6(10) . 1_546
C31 N3 C35 C36 -179.8(4) . .
C31 N3 C35 C34 -2.1(7) . .
C31 C28 C29 C30 179.9(5) . .
C20 C19 C10 C11 20.9(8) . .
C20 C19 C10 C9 -156.8(5) . .
C20 C19 C23 C22 2.1(10) . .
C14 C13 C12 N1 24.1(7) . .
C14 C13 C12 C11 -153.0(6) . .
C14 C15 C16 C17 1.5(10) . .
C14 C15 C16 C59 179.0(6) . .
C1 C2 C7 C6 172.3(6) . .
C32 C33 C43 C47 35.5(8) . .
C32 C33 C43 C44 -146.6(5) . .
C32 C33 C34 C35 -1.9(7) . .
C16 C17 C18 C13 2.4(8) . .
C16 C15 C14 C13 -1.8(11) . .
C23 C19 C10 C11 -159.1(6) . .
C23 C19 C10 C9 23.2(8) . .
C23 C19 C20 C21 -2.3(9) . .
C47 C43 C44 C45 1.1(9) . .
C8 N1 C12 C13 -179.0(4) . .
C8 N1 C12 C11 -2.0(7) . .
C21 N2 C22 C23 -2.3(11) . .
C44 C43 C47 C46 -1.0(9) . .
C34 C33 C43 C47 -145.6(6) . .
C34 C33 C43 C44 32.4(8) . .
C34 C33 C32 C31 1.3(7) . .
C24 C25 C30 C29 -177.7(5) . .
C35 N3 C31 C28 -178.1(4) . .
C35 N3 C31 C32 1.6(7) . .
C35 C36 C37 C38 -174.1(5) . .
N9 N8 N7 N6 0.5(10) 1_445 .
C38 C39 C40 O9 -2.7(14) . 1_666
C38 C39 C40 O7 -178.3(11) . .
C22 N2 C21 C20 2.1(10) . .
C40 C39 C38 C37 172.6(8) . .

loop_
_platon_squeeze_void_nr
_platon_squeeze_void_average_x
_platon_squeeze_void_average_y
_platon_squeeze_void_average_z
_platon_squeeze_void_volume
_platon_squeeze_void_count_electrons
_platon_squeeze_void_content
1 0.229 0.000 0.509 921 125 ' '
2 0.255 0.583 0.967 7 1 ' '
3 0.745 0.417 0.033 7 1 ' '
